data_7231720
loop_
_publ_author_name
'Manna, Utsab'
'Das, Gopal'

_publ_section_title
;
 Halo-phenyl based linear dipodal receptors for entrapment of
 anions/anionic associations within neutral non-cooperative
 self-assemblies
;
_journal_issue 1
_journal_name_full CrystEngComm
_journal_page_first 65
_journal_paper_doi 10.1039/C8CE01558A
_journal_volume 21
_journal_year 2019
_chemical_formula_moiety 'C20 H16 Br2 N4 O2, 2(C16 H36 N), 2(Br)'
_chemical_formula_sum 'C52 H88 Br4 N6 O2'
_chemical_formula_weight 1148.88
_space_group_crystal_system monoclinic
_space_group_IT_number 14
_space_group_name_Hall '-P 2yn'
_space_group_name_H-M_alt 'P 1 21/n 1'
_symmetry_space_group_name_Hall '-P 2yn'
_symmetry_space_group_name_H-M 'P 1 21/n 1'
_atom_sites_solution_hydrogens geom
_audit_creation_method SHELXL-2014/7
_audit_update_record
;
2018-08-05 deposited with the CCDC.
2018-10-29 downloaded from the CCDC.
;
_cell_angle_alpha 90
_cell_angle_beta 100.90(2)
_cell_angle_gamma 90
_cell_formula_units_Z 2
_cell_length_a 8.9473(16)
_cell_length_b 16.101(4)
_cell_length_c 21.153(4)
_cell_measurement_reflns_used 1562
_cell_measurement_temperature 298(2)
_cell_measurement_theta_max 19.5130
_cell_measurement_theta_min 3.5310
_cell_volume 2992.3(11)
_computing_cell_refinement 'CrysAlisPro 1.171.38.46 (Rigaku OD, 2015)'
_computing_data_collection 'CrysAlisPro 1.171.38.46 (Rigaku OD, 2015)'
_computing_data_reduction 'CrysAlisPro 1.171.38.46 (Rigaku OD, 2015)'
_computing_molecular_graphics 'SHELXT 2014/5 (Sheldrick, 2014)'
_computing_publication_material 'SHELXT 2014/5 (Sheldrick, 2014)'
_computing_structure_refinement 'SHELXL-2014/7 (Sheldrick, 2014)'
_computing_structure_solution 'SHELXT 2014/5 (Sheldrick, 2014)'
_diffrn_ambient_temperature 298(2)
_diffrn_measured_fraction_theta_full 0.975
_diffrn_measured_fraction_theta_max 0.937
_diffrn_measurement_device_type 'SuperNova, Single source at offset, Eos'
_diffrn_measurement_method '\w scans'
_diffrn_radiation_type MoK\a
_diffrn_radiation_wavelength 0.71073
_diffrn_reflns_av_R_equivalents 0.0547
_diffrn_reflns_av_unetI/netI 0.0947
_diffrn_reflns_Laue_measured_fraction_full 0.975
_diffrn_reflns_Laue_measured_fraction_max 0.937
_diffrn_reflns_limit_h_max 10
_diffrn_reflns_limit_h_min -10
_diffrn_reflns_limit_k_max 19
_diffrn_reflns_limit_k_min -17
_diffrn_reflns_limit_l_max 25
_diffrn_reflns_limit_l_min -14
_diffrn_reflns_number 11098
_diffrn_reflns_point_group_measured_fraction_full 0.975
_diffrn_reflns_point_group_measured_fraction_max 0.937
_diffrn_reflns_theta_full 24.998
_diffrn_reflns_theta_max 24.998
_diffrn_reflns_theta_min 3.017
_diffrn_source 'micro-focus sealed X-ray tube'
_exptl_absorpt_coefficient_mu 2.729
_exptl_absorpt_correction_type multi-scan
_exptl_absorpt_process_details SADABS
_exptl_crystal_colour colourless
_exptl_crystal_density_diffrn 1.275
_exptl_crystal_description plate
_exptl_crystal_F_000 1196.0
_exptl_crystal_size_max 0.27
_exptl_crystal_size_mid 0.24
_exptl_crystal_size_min 0.20
_exptl_transmission_factor_max 0.579
_exptl_transmission_factor_min 0.483
_refine_diff_density_max 0.533
_refine_diff_density_min -0.478
_refine_diff_density_rms 0.075
_refine_ls_extinction_method none
_refine_ls_goodness_of_fit_ref 1.183
_refine_ls_hydrogen_treatment constr
_refine_ls_matrix_type full
_refine_ls_number_parameters 293
_refine_ls_number_reflns 5147
_refine_ls_number_restraints 5
_refine_ls_restrained_S_all 1.183
_refine_ls_R_factor_all 0.1625
_refine_ls_R_factor_gt 0.0777
_refine_ls_shift/su_max 0.002
_refine_ls_shift/su_mean 0.000
_refine_ls_structure_factor_coef Fsqd
_refine_ls_weighting_details 'w=1/[\s^2^(Fo^2^)+(0.0700P)^2^+0.0010P] where P=(Fo^2^+2Fc^2^)/3'
_refine_ls_weighting_scheme calc
_refine_ls_wR_factor_gt 0.1773
_refine_ls_wR_factor_ref 0.2301
_reflns_Friedel_coverage 0.000
_reflns_number_gt 2196
_reflns_number_total 5147
_reflns_threshold_expression 'I > 2\s(I)'
_cod_data_source_file c8ce01558a2.cif
_cod_data_source_block ppda-p-Br-TBABr-2b
_cod_depositor_comments 'Adding full bibliography for 7231714--7231722.cif.'
_cod_original_cell_volume 2992.3(10)
_cod_database_code 7231720
_shelx_shelxl_version_number 2014/7
_shelx_space_group_comment
;
The symmetry employed for this shelxl refinement is uniquely defined
by the following loop, which should always be used as a source of
symmetry information in preference to the above space-group names.
They are only intended as comments.
;

loop_
_space_group_symop_operation_xyz
'x, y, z'
'-x+1/2, y+1/2, -z+1/2'
'-x, -y, -z'
'x-1/2, -y-1/2, z-1/2'

loop_
_atom_site_label
_atom_site_type_symbol
_atom_site_fract_x
_atom_site_fract_y
_atom_site_fract_z
_atom_site_U_iso_or_equiv
_atom_site_adp_type
_atom_site_occupancy
_atom_site_site_symmetry_order
_atom_site_calc_flag
_atom_site_refinement_flags_posn
_atom_site_refinement_flags_adp
Br2 Br 0.05064(10) 0.35172(6) 0.27386(4) 0.0955(4) Uani 1 1 d . .
Br1 Br 0.57034(14) 0.68642(10) 0.00490(6) 0.1498(6) Uani 1 1 d . .
O1 O 0.7784(6) 0.6102(4) 0.3375(3) 0.0834(16) Uani 1 1 d . .
N2 N 0.9206(6) 0.4922(4) 0.3648(3) 0.0732(17) Uani 1 1 d . .
H2N H 0.9528 0.4485 0.3482 0.088 Uiso 1 1 calc R U
N0AA N 0.3219(6) 0.6299(4) 0.3287(3) 0.0776(19) Uani 1 1 d . .
C9 C 1.0326(9) 0.4336(6) 0.4657(4) 0.080(2) Uani 1 1 d . .
H9 H 1.0543 0.3873 0.4428 0.096 Uiso 1 1 calc R U
C7 C 0.8378(8) 0.5473(6) 0.3222(4) 0.072(2) Uani 1 1 d . .
C8 C 0.9590(8) 0.4987(5) 0.4326(4) 0.069(2) Uani 1 1 d . .
N1 N 0.8350(6) 0.5234(4) 0.2601(3) 0.0793(19) Uani 1 1 d . .
H1N H 0.8785 0.4769 0.2551 0.095 Uiso 1 1 calc R U
C12 C 0.4697(9) 0.4969(5) 0.3659(4) 0.095(3) Uani 1 1 d . .
H12A H 0.5544 0.5285 0.3896 0.115 Uiso 1 1 calc R U
H12B H 0.4894 0.4870 0.3229 0.115 Uiso 1 1 calc R U
C6 C 0.7702(8) 0.5651(6) 0.2032(4) 0.069(2) Uani 1 1 d . .
C20 C 0.4592(11) 0.7002(7) 0.4309(5) 0.120(4) Uani 1 1 d D .
H20A H 0.4582 0.6471 0.4524 0.144 Uiso 1 1 calc R U
H20B H 0.3683 0.7302 0.4362 0.144 Uiso 1 1 calc R U
C11 C 0.3257(8) 0.5463(5) 0.3613(4) 0.082(2) Uani 1 1 d . .
H11A H 0.3071 0.5548 0.4045 0.099 Uiso 1 1 calc R U
H11B H 0.2422 0.5132 0.3383 0.099 Uiso 1 1 calc R U
C5 C 0.7781(9) 0.5235(7) 0.1465(4) 0.100(3) Uani 1 1 d . .
H5 H 0.8241 0.4715 0.1480 0.120 Uiso 1 1 calc R U
C23 C 0.3412(9) 0.6199(6) 0.2603(4) 0.086(3) Uani 1 1 d . .
H23A H 0.4404 0.5953 0.2608 0.103 Uiso 1 1 calc R U
H23B H 0.3426 0.6749 0.2417 0.103 Uiso 1 1 calc R U
C1 C 0.7018(8) 0.6427(6) 0.2002(4) 0.084(3) Uani 1 1 d . .
H1 H 0.6945 0.6708 0.2379 0.101 Uiso 1 1 calc R U
C3 C 0.6542(10) 0.6347(7) 0.0862(4) 0.092(3) Uani 1 1 d . .
C19 C 0.4527(8) 0.6851(6) 0.3606(4) 0.085(2) Uani 1 1 d . .
H19A H 0.5477 0.6598 0.3550 0.102 Uiso 1 1 calc R U
H19B H 0.4442 0.7382 0.3386 0.102 Uiso 1 1 calc R U
C15 C 0.1702(8) 0.6709(5) 0.3333(5) 0.088(3) Uani 1 1 d . .
H15A H 0.0890 0.6354 0.3115 0.105 Uiso 1 1 calc R U
H15B H 0.1620 0.6728 0.3784 0.105 Uiso 1 1 calc R U
C4 C 0.7179(11) 0.5590(7) 0.0880(5) 0.107(3) Uani 1 1 d . .
H4 H 0.7215 0.5307 0.0500 0.129 Uiso 1 1 calc R U
C2 C 0.6450(8) 0.6778(6) 0.1418(5) 0.090(3) Uani 1 1 d . .
H2 H 0.6007 0.7302 0.1395 0.108 Uiso 1 1 calc R U
C10 C 1.0767(8) 0.4333(5) 0.5324(4) 0.082(2) Uani 1 1 d . .
H10 H 1.1293 0.3883 0.5533 0.098 Uiso 1 1 calc R U
C24 C 0.2223(10) 0.5678(7) 0.2151(5) 0.118(3) Uani 1 1 d . .
H24A H 0.2208 0.5115 0.2314 0.142 Uiso 1 1 calc R U
H24B H 0.1218 0.5917 0.2124 0.142 Uiso 1 1 calc R U
C14 C 0.6020(12) 0.3639(7) 0.4071(6) 0.142(4) Uani 1 1 d . .
H14A H 0.6282 0.3546 0.3657 0.212 Uiso 1 1 calc R U
H14B H 0.5860 0.3114 0.4264 0.212 Uiso 1 1 calc R U
H14C H 0.6832 0.3931 0.4342 0.212 Uiso 1 1 calc R U
C16 C 0.1426(9) 0.7564(7) 0.3065(6) 0.126(4) Uani 1 1 d . .
H16A H 0.2180 0.7943 0.3296 0.151 Uiso 1 1 calc R U
H16B H 0.1514 0.7567 0.2615 0.151 Uiso 1 1 calc R U
C25 C 0.2664(15) 0.5673(10) 0.1484(5) 0.204(8) Uani 1 1 d D .
H25A H 0.3750 0.5579 0.1529 0.244 Uiso 1 1 calc R U
H25B H 0.2428 0.6208 0.1278 0.244 Uiso 1 1 calc R U
C17 C -0.0105(11) 0.7834(6) 0.3129(7) 0.148(5) Uani 1 1 d D .
H17A H -0.0227 0.7756 0.3572 0.178 Uiso 1 1 calc R U
H17B H -0.0854 0.7489 0.2858 0.178 Uiso 1 1 calc R U
C13 C 0.4577(10) 0.4150(7) 0.3991(5) 0.114(3) Uani 1 1 d . .
H13A H 0.3746 0.3833 0.3744 0.136 Uiso 1 1 calc R U
H13B H 0.4336 0.4254 0.4412 0.136 Uiso 1 1 calc R U
C21 C 0.5961(13) 0.7483(8) 0.4631(7) 0.176(6) Uani 1 1 d D .
H21A H 0.6056 0.7452 0.5095 0.211 Uiso 1 1 calc R U
H21B H 0.6874 0.7249 0.4518 0.211 Uiso 1 1 calc R U
C18 C -0.0406(17) 0.8751(7) 0.2940(9) 0.242(8) Uani 1 1 d D .
H18A H 0.0538 0.9017 0.2910 0.363 Uiso 1 1 calc R U
H18B H -0.0855 0.9025 0.3262 0.363 Uiso 1 1 calc R U
H18C H -0.1087 0.8782 0.2532 0.363 Uiso 1 1 calc R U
C22 C 0.578(2) 0.8370(9) 0.4415(8) 0.290(12) Uani 1 1 d D .
H22A H 0.6222 0.8443 0.4038 0.435 Uiso 1 1 calc R U
H22B H 0.6291 0.8726 0.4752 0.435 Uiso 1 1 calc R U
H22C H 0.4721 0.8509 0.4316 0.435 Uiso 1 1 calc R U
C26 C 0.1785(19) 0.4984(11) 0.1066(8) 0.321(15) Uani 1 1 d D .
H26A H 0.2124 0.4451 0.1240 0.481 Uiso 1 1 calc R U
H26B H 0.1966 0.5029 0.0634 0.481 Uiso 1 1 calc R U
H26C H 0.0715 0.5043 0.1063 0.481 Uiso 1 1 calc R U

loop_
_atom_site_aniso_label
_atom_site_aniso_U_11
_atom_site_aniso_U_22
_atom_site_aniso_U_33
_atom_site_aniso_U_23
_atom_site_aniso_U_13
_atom_site_aniso_U_12
Br2 0.1127(7) 0.0723(8) 0.1073(8) -0.0141(6) 0.0356(6) 0.0096(5)
Br1 0.1771(11) 0.1668(15) 0.1002(8) 0.0287(9) 0.0126(7) 0.0308(10)
O1 0.094(3) 0.071(4) 0.090(4) -0.004(3) 0.029(3) 0.019(3)
N2 0.086(4) 0.064(5) 0.073(4) -0.010(4) 0.024(3) 0.002(4)
N0AA 0.068(4) 0.083(5) 0.087(5) 0.012(4) 0.027(3) -0.004(4)
C9 0.097(5) 0.065(6) 0.080(6) -0.009(5) 0.023(5) 0.012(5)
C7 0.068(5) 0.064(6) 0.090(6) 0.005(5) 0.031(4) -0.006(4)
C8 0.072(4) 0.064(6) 0.076(5) -0.003(5) 0.025(4) -0.003(4)
N1 0.082(4) 0.078(5) 0.078(5) -0.012(4) 0.017(3) 0.012(4)
C12 0.109(6) 0.062(7) 0.123(7) 0.019(6) 0.041(5) 0.003(5)
C6 0.070(4) 0.066(6) 0.069(5) 0.003(5) 0.010(4) -0.007(4)
C20 0.123(7) 0.109(9) 0.126(9) -0.027(8) 0.017(6) -0.036(7)
C11 0.091(5) 0.063(6) 0.097(6) 0.021(5) 0.028(4) -0.010(5)
C5 0.112(6) 0.108(9) 0.083(6) 0.005(7) 0.023(5) 0.023(6)
C23 0.088(5) 0.090(7) 0.085(6) 0.010(5) 0.030(5) -0.006(5)
C1 0.075(5) 0.093(8) 0.086(6) 0.006(6) 0.021(5) 0.000(5)
C3 0.101(6) 0.103(9) 0.073(6) -0.003(6) 0.016(5) 0.001(6)
C19 0.078(5) 0.073(6) 0.105(7) -0.004(5) 0.021(5) -0.013(4)
C15 0.077(5) 0.070(7) 0.123(7) 0.006(6) 0.036(5) 0.006(5)
C4 0.137(8) 0.103(9) 0.090(7) -0.014(7) 0.042(6) 0.028(7)
C2 0.081(5) 0.079(7) 0.110(7) 0.012(6) 0.019(5) 0.001(5)
C10 0.093(5) 0.065(6) 0.090(6) -0.009(5) 0.023(5) 0.015(5)
C24 0.129(7) 0.120(10) 0.108(7) -0.016(7) 0.028(6) -0.032(7)
C14 0.146(8) 0.126(11) 0.161(10) 0.059(9) 0.049(8) 0.017(8)
C16 0.075(5) 0.123(10) 0.184(10) 0.037(9) 0.035(6) 0.018(6)
C25 0.215(13) 0.30(2) 0.093(8) -0.073(11) 0.019(8) -0.117(14)
C17 0.120(8) 0.078(9) 0.236(14) -0.001(9) 0.009(8) -0.006(7)
C13 0.105(6) 0.117(9) 0.125(8) 0.043(7) 0.036(6) 0.005(6)
C21 0.212(13) 0.132(13) 0.195(15) 0.022(12) 0.067(12) 0.025(12)
C18 0.202(14) 0.22(2) 0.31(2) 0.028(19) 0.060(14) 0.058(15)
C22 0.34(2) 0.33(3) 0.160(15) 0.012(18) -0.044(15) -0.13(2)
C26 0.260(18) 0.54(5) 0.177(16) -0.05(2) 0.066(14) -0.05(2)

loop_
_atom_type_symbol
_atom_type_description
_atom_type_scat_dispersion_real
_atom_type_scat_dispersion_imag
_atom_type_scat_source
C C 0.0033 0.0016 'International Tables Vol C Tables 4.2.6.8 and 6.1.1.4'
H H 0.0000 0.0000 'International Tables Vol C Tables 4.2.6.8 and 6.1.1.4'
N N 0.0061 0.0033 'International Tables Vol C Tables 4.2.6.8 and 6.1.1.4'
O O 0.0106 0.0060 'International Tables Vol C Tables 4.2.6.8 and 6.1.1.4'
Br Br -0.2901 2.4595 'International Tables Vol C Tables 4.2.6.8 and 6.1.1.4'

loop_
_geom_angle_atom_site_label_1
_geom_angle_atom_site_label_2
_geom_angle_atom_site_label_3
_geom_angle
_geom_angle_site_symmetry_1
_geom_angle_site_symmetry_3
C7 N2 C8 127.8(7) . .
C23 N0AA C11 110.4(7) . .
C23 N0AA C19 105.7(5) . .
C11 N0AA C19 111.7(6) . .
C23 N0AA C15 111.9(6) . .
C11 N0AA C15 107.5(6) . .
C19 N0AA C15 109.7(7) . .
C8 C9 C10 122.8(8) . .
O1 C7 N1 124.2(9) . .
O1 C7 N2 124.8(8) . .
N1 C7 N2 111.0(7) . .
C9 C8 C10 118.0(7) . 3_766
C9 C8 N2 117.8(8) . .
C10 C8 N2 124.2(8) 3_766 .
C7 N1 C6 128.3(7) . .
C11 C12 C13 110.9(7) . .
C5 C6 C1 119.3(8) . .
C5 C6 N1 115.4(8) . .
C1 C6 N1 125.3(8) . .
C19 C20 C21 114.2(9) . .
C12 C11 N0AA 116.5(6) . .
C4 C5 C6 120.1(9) . .
N0AA C23 C24 117.7(6) . .
C2 C1 C6 119.9(9) . .
C4 C3 C2 121.6(9) . .
C4 C3 Br1 120.6(8) . .
C2 C3 Br1 117.8(8) . .
C20 C19 N0AA 114.6(7) . .
C16 C15 N0AA 117.4(6) . .
C3 C4 C5 119.7(9) . .
C1 C2 C3 119.4(9) . .
C9 C10 C8 119.2(8) . 3_766
C25 C24 C23 107.8(8) . .
C17 C16 C15 109.1(8) . .
C24 C25 C26 109.8(11) . .
C16 C17 C18 112.3(10) . .
C12 C13 C14 113.2(7) . .
C22 C21 C20 108.8(12) . .

loop_
_geom_bond_atom_site_label_1
_geom_bond_atom_site_label_2
_geom_bond_distance
_geom_bond_site_symmetry_2
Br1 C3 1.930(9) .
O1 C7 1.216(9) .
N2 C7 1.376(9) .
N2 C8 1.415(9) .
N0AA C23 1.499(9) .
N0AA C11 1.509(9) .
N0AA C19 1.522(9) .
N0AA C15 1.529(9) .
C9 C8 1.360(10) .
C9 C10 1.390(10) .
C7 N1 1.366(9) .
C8 C10 1.392(10) 3_766
N1 C6 1.403(9) .
C12 C11 1.501(10) .
C12 C13 1.508(11) .
C6 C5 1.387(11) .
C6 C1 1.389(11) .
C20 C19 1.497(11) .
C20 C21 1.5001(11) .
C5 C4 1.377(11) .
C23 C24 1.539(11) .
C1 C2 1.366(11) .
C3 C4 1.343(12) .
C3 C2 1.382(12) .
C15 C16 1.491(12) .
C10 C8 1.392(10) 3_766
C24 C25 1.536(13) .
C14 C13 1.513(12) .
C16 C17 1.468(12) .
C25 C26 1.5397(11) .
C17 C18 1.5397(8) .
C21 C22 1.4994(11) .
